data_4065168
loop_
_publ_author_name
'Coe, Benjamin J.'
'Fielden, John'
'Foxon, Simon P.'
'Asselberghs, Inge'
'Clays, Koen'
'Van Cleuvenbergen, Stijn'
'Brunschwig, Bruce S.'

_publ_section_title
;
 Ferrocenyl Diquat Derivatives: Nonlinear Optical Activity, Multiple Redox
 States, and Unusual Reactivity
;
_journal_issue 21
_journal_name_full Organometallics
_journal_page_first 5731
_journal_paper_doi 10.1021/om200604f
_journal_volume 30
_journal_year 2011
_chemical_formula_moiety 'C52 H52 Fe2 N4, 4(F6 P), 4(C3 H6 O)'
_chemical_formula_sum 'C64 H76 F24 Fe2 N4 O4 P4'
_chemical_formula_weight 1656.87
_space_group_IT_number 2
_symmetry_cell_setting triclinic
_symmetry_space_group_name_Hall '-P 1'
_symmetry_space_group_name_H-M 'P -1'
_atom_sites_solution_hydrogens geom
_atom_sites_solution_primary direct
_atom_sites_solution_secondary difmap
_audit_creation_method SHELXL-97
_cell_angle_alpha 78.561(8)
_cell_angle_beta 72.432(9)
_cell_angle_gamma 73.010(8)
_cell_formula_units_Z 1
_cell_length_a 9.535(1)
_cell_length_b 13.158(1)
_cell_length_c 15.330(1)
_cell_measurement_reflns_used 1720
_cell_measurement_temperature 100(2)
_cell_measurement_theta_max 23.8082
_cell_measurement_theta_min 2.9964
_cell_volume 1740.8(3)
_computing_cell_refinement
; 
CrysAlisPro, Oxford Diffraction Ltd.,
Version 1.171.33.31 (release 08-01-2009 CrysAlis171 .NET)
(compiled Jan  8 2009,16:24:04)
;
_computing_data_collection
; 
CrysAlisPro, Oxford Diffraction Ltd.,
Version 1.171.33.31 (release 08-01-2009 CrysAlis171 .NET)
(compiled Jan  8 2009,16:24:04)
;
_computing_data_reduction
; 
CrysAlisPro, Oxford Diffraction Ltd.,
Version 1.171.33.31 (release 08-01-2009 CrysAlis171 .NET)
(compiled Jan  8 2009,16:24:04)
;
_computing_molecular_graphics 'SHELXTL (Bruker, 2001)'
_computing_publication_material 'SHELXL-97 (Sheldrick, 1997)'
_computing_structure_refinement 'SHELXL-97 (Sheldrick, 1997)'
_computing_structure_solution 'SIR97 (Altomare, 1994)'
_diffrn_ambient_temperature 100(2)
_diffrn_detector_area_resol_mean 8.3367
_diffrn_measured_fraction_theta_full 0.996
_diffrn_measured_fraction_theta_max 0.996
_diffrn_measurement_device_type 'Oxford Diffraction Xcalibur2'
_diffrn_measurement_method '\w scans'
_diffrn_radiation_monochromator graphite
_diffrn_radiation_source 'Enhance (Mo) X-ray Source'
_diffrn_radiation_type MoK\a
_diffrn_radiation_wavelength 0.71069
_diffrn_reflns_av_R_equivalents 0.0802
_diffrn_reflns_av_sigmaI/netI 0.1762
_diffrn_reflns_limit_h_max 8
_diffrn_reflns_limit_h_min -8
_diffrn_reflns_limit_k_max 11
_diffrn_reflns_limit_k_min -11
_diffrn_reflns_limit_l_max 13
_diffrn_reflns_limit_l_min -10
_diffrn_reflns_number 5432
_diffrn_reflns_theta_full 18.85
_diffrn_reflns_theta_max 18.85
_diffrn_reflns_theta_min 3.00
_exptl_absorpt_coefficient_mu 0.623
_exptl_absorpt_correction_T_max 1.00000
_exptl_absorpt_correction_T_min 0.65563
_exptl_absorpt_correction_type multi-scan
_exptl_absorpt_process_details
; 
CrysAlis RED, Oxford Diffraction Ltd.,
Version 1.171.33.31 (release 08-01-2009 CrysAlis171 .NET)
(compiled Jan  8 2009,16:24:04)
Empirical absorption correction using spherical harmonics,
 implemented in SCALE3 ABSPACK scaling algorithm.
;
_exptl_crystal_colour 'dark green'
_exptl_crystal_density_diffrn 1.581
_exptl_crystal_density_method 'not measured'
_exptl_crystal_description block
_exptl_crystal_F_000 848
_exptl_crystal_size_max 0.20
_exptl_crystal_size_mid 0.08
_exptl_crystal_size_min 0.04
_refine_diff_density_max 0.374
_refine_diff_density_min -0.296
_refine_diff_density_rms 0.065
_refine_ls_extinction_method none
_refine_ls_goodness_of_fit_ref 0.840
_refine_ls_hydrogen_treatment constr
_refine_ls_matrix_type full
_refine_ls_number_parameters 463
_refine_ls_number_reflns 2726
_refine_ls_number_restraints 137
_refine_ls_restrained_S_all 0.827
_refine_ls_R_factor_all 0.1177
_refine_ls_R_factor_gt 0.0507
_refine_ls_shift/su_max 0.000
_refine_ls_shift/su_mean 0.000
_refine_ls_structure_factor_coef Fsqd
_refine_ls_weighting_details 'calc w=1/[\s^2^(Fo^2^)+(0.0406P)^2^+0.0000P] where P=(Fo^2^+2Fc^2^)/3'
_refine_ls_weighting_scheme calc
_refine_ls_wR_factor_gt 0.0898
_refine_ls_wR_factor_ref 0.1009
_reflns_number_gt 1400
_reflns_number_total 2726
_reflns_threshold_expression >2sigma(I)
_cod_data_source_file om200604f_si_002.cif
_cod_data_source_block '[4b][PF6]4.4Me2CO'
_cod_database_code 4065168

loop_
_symmetry_equiv_pos_as_xyz
'x, y, z'
'-x, -y, -z'

loop_
_atom_site_label
_atom_site_type_symbol
_atom_site_fract_x
_atom_site_fract_y
_atom_site_fract_z
_atom_site_U_iso_or_equiv
_atom_site_adp_type
_atom_site_occupancy
_atom_site_symmetry_multiplicity
_atom_site_calc_flag
_atom_site_refinement_flags
C1 C 0.6839(10) -0.1003(8) 0.1121(6) 0.045(3) Uani 1 1 d .
H1A H 0.6942 -0.0564 0.0511 0.054 Uiso 1 1 calc R
H1B H 0.5801 -0.1115 0.1331 0.054 Uiso 1 1 calc R
C2 C 0.7064(12) -0.0415(7) 0.1797(8) 0.026(3) Uani 1 1 d .
C3 C 0.6196(10) -0.0402(7) 0.2682(9) 0.029(3) Uani 1 1 d .
H3 H 0.5399 -0.0758 0.2890 0.035 Uiso 1 1 calc R
C4 C 0.6473(11) 0.0125(8) 0.3272(7) 0.031(3) Uani 1 1 d .
H4 H 0.5843 0.0144 0.3884 0.037 Uiso 1 1 calc R
C5 C 0.8565(11) 0.0590(7) 0.2133(8) 0.019(2) Uani 1 1 d .
C6 C 0.8261(11) 0.0085(8) 0.1531(6) 0.027(3) Uani 1 1 d .
H6 H 0.8884 0.0075 0.0917 0.033 Uiso 1 1 calc R
C7 C 0.7888(10) 0.1225(7) 0.3642(6) 0.037(3) Uani 1 1 d .
H7A H 0.6968 0.1363 0.4162 0.044 Uiso 1 1 calc R
H7B H 0.8053 0.1925 0.3314 0.044 Uiso 1 1 calc R
C8 C 0.9243(12) 0.0619(7) 0.4018(6) 0.036(3) Uani 1 1 d .
H8A H 0.9573 0.1122 0.4268 0.043 Uiso 1 1 calc R
H8B H 0.8938 0.0071 0.4530 0.043 Uiso 1 1 calc R
C9 C 1.0558(11) 0.0079(7) 0.3282(7) 0.038(3) Uani 1 1 d .
H9A H 1.1481 -0.0163 0.3512 0.046 Uiso 1 1 calc R
H9B H 1.0333 -0.0561 0.3164 0.046 Uiso 1 1 calc R
C10 C 1.2124(12) 0.1145(8) 0.2143(8) 0.035(3) Uani 1 1 d .
H10 H 1.2761 0.0988 0.2549 0.042 Uiso 1 1 calc R
C11 C 1.2519(10) 0.1724(7) 0.1304(8) 0.030(3) Uani 1 1 d .
H11 H 1.3442 0.1941 0.1123 0.036 Uiso 1 1 calc R
C12 C 1.1573(13) 0.1997(7) 0.0710(7) 0.023(3) Uani 1 1 d .
C13 C 1.0254(12) 0.1647(7) 0.1022(7) 0.026(3) Uani 1 1 d .
H13 H 0.9579 0.1822 0.0638 0.031 Uiso 1 1 calc R
C14 C 0.9884(12) 0.1062(7) 0.1858(8) 0.019(2) Uani 1 1 d .
C15 C 1.2019(9) 0.2613(7) -0.0226(6) 0.031(3) Uani 1 1 d .
H15A H 1.3067 0.2678 -0.0332 0.038 Uiso 1 1 calc R
H15B H 1.1343 0.3345 -0.0221 0.038 Uiso 1 1 calc R
C16 C 1.1951(10) 0.2133(8) -0.1023(6) 0.035(3) Uani 1 1 d .
H16 H 1.0914 0.2014 -0.0891 0.042 Uiso 1 1 calc R
C17 C 1.2247(9) 0.2819(7) -0.1918(7) 0.026(2) Uani 1 1 d U
C18 C 1.3215(10) 0.3545(7) -0.2214(7) 0.035(3) Uani 1 1 d U
H18 H 1.3805 0.3704 -0.1840 0.042 Uiso 1 1 calc R
C19 C 1.3199(10) 0.3985(7) -0.3123(7) 0.041(3) Uani 1 1 d U
H19 H 1.3773 0.4518 -0.3501 0.050 Uiso 1 1 calc R
C20 C 1.2248(10) 0.3594(7) -0.3406(6) 0.038(3) Uani 1 1 d U
H20 H 1.2028 0.3783 -0.4024 0.046 Uiso 1 1 calc R
C21 C 1.1646(9) 0.2868(7) -0.2679(6) 0.031(3) Uani 1 1 d U
H21 H 1.0920 0.2459 -0.2693 0.037 Uiso 1 1 calc R
C22 C 0.8778(11) 0.4857(8) -0.1952(8) 0.053(3) Uani 1 1 d U
H22 H 0.8092 0.4431 -0.1995 0.064 Uiso 1 1 calc R
C23 C 0.9289(11) 0.4780(8) -0.1194(7) 0.052(3) Uani 1 1 d U
H23 H 0.9013 0.4324 -0.0595 0.063 Uiso 1 1 calc R
C24 C 1.0233(11) 0.5477(8) -0.1399(7) 0.055(3) Uani 1 1 d U
H24 H 1.0766 0.5597 -0.0973 0.067 Uiso 1 1 calc R
C25 C 1.0356(11) 0.5955(7) -0.2321(7) 0.054(3) Uani 1 1 d U
H25 H 1.0955 0.6489 -0.2660 0.065 Uiso 1 1 calc R
C26 C 0.9377(10) 0.5554(8) -0.2665(7) 0.057(3) Uani 1 1 d U
H26 H 0.9178 0.5748 -0.3288 0.069 Uiso 1 1 calc R
Fe1 Fe 1.10708(15) 0.43509(11) -0.22830(9) 0.0382(5) Uani 1 1 d .
N1 N 1.0862(11) 0.0796(6) 0.2404(6) 0.026(2) Uani 1 1 d .
N2 N 0.7635(10) 0.0626(5) 0.3003(7) 0.023(2) Uani 1 1 d .
C27 C 0.4904(10) 0.4167(7) 0.2710(7) 0.050(3) Uani 1 1 d .
H27A H 0.5354 0.3867 0.3231 0.074 Uiso 1 1 calc R
H27B H 0.3891 0.4038 0.2861 0.074 Uiso 1 1 calc R
H27C H 0.4821 0.4940 0.2585 0.074 Uiso 1 1 calc R
C28 C 0.5880(13) 0.3650(10) 0.1884(8) 0.047(3) Uani 1 1 d .
C29 C 0.5465(13) 0.4099(9) 0.1007(8) 0.109(5) Uani 1 1 d .
H29A H 0.5440 0.4864 0.0883 0.164 Uiso 1 1 calc R
H29B H 0.4461 0.4007 0.1052 0.164 Uiso 1 1 calc R
H29C H 0.6218 0.3726 0.0505 0.164 Uiso 1 1 calc R
O1 O 0.7022(8) 0.2951(6) 0.1914(5) 0.064(2) Uani 1 1 d .
C30 C 0.8133(16) 0.3538(15) 0.5925(13) 0.270(10) Uani 1 1 d U
H30A H 0.7795 0.3403 0.6598 0.405 Uiso 1 1 calc R
H30B H 0.7941 0.4311 0.5733 0.405 Uiso 1 1 calc R
H30C H 0.9223 0.3208 0.5719 0.405 Uiso 1 1 calc R
C31 C 0.7257(19) 0.3054(12) 0.5493(11) 0.129(6) Uani 1 1 d DU
C32A C 0.7127(15) 0.2107(11) 0.5831(8) 0.156(5) Uani 0.50 1 d PDU
H32A H 0.7077 0.1737 0.5350 0.234 Uiso 0.50 1 calc PR
H32B H 0.6197 0.2144 0.6334 0.234 Uiso 0.50 1 calc PR
H32C H 0.8007 0.1714 0.6069 0.234 Uiso 0.50 1 calc PR
O2A O 0.7127(15) 0.2107(11) 0.5831(8) 0.156(5) Uani 0.50 1 d PDU
C32B C 0.6784(15) 0.3596(9) 0.4787(9) 0.159(5) Uani 0.50 1 d PDU
H32D H 0.7610 0.3477 0.4224 0.239 Uiso 0.50 1 calc PR
H32E H 0.6461 0.4360 0.4860 0.239 Uiso 0.50 1 calc PR
H32F H 0.5925 0.3361 0.4744 0.239 Uiso 0.50 1 calc PR
O2B O 0.6784(15) 0.3596(9) 0.4787(9) 0.159(5) Uani 0.50 1 d PDU
F1 F 0.3729(5) 0.2028(4) 0.3406(3) 0.0489(16) Uani 1 1 d .
F2 F 0.1234(5) 0.2143(4) 0.4036(3) 0.0504(16) Uani 1 1 d .
F3 F 0.2988(5) 0.0642(4) 0.4342(3) 0.0436(15) Uani 1 1 d .
F4 F 0.4130(5) 0.1618(4) 0.4825(3) 0.0501(16) Uani 1 1 d .
F5 F 0.2392(5) 0.3127(4) 0.4508(3) 0.0461(16) Uani 1 1 d .
F6 F 0.1638(5) 0.1713(4) 0.5460(3) 0.0501(16) Uani 1 1 d .
P1 P 0.2676(3) 0.1895(2) 0.4433(2) 0.0364(8) Uani 1 1 d .
F7 F 0.8711(6) 0.1817(4) 0.8100(3) 0.0637(17) Uani 1 1 d .
F8 F 0.6356(7) 0.2882(5) 0.8584(5) 0.104(2) Uani 1 1 d .
F9 F 0.6715(6) 0.1170(5) 0.8473(5) 0.116(3) Uani 1 1 d .
F10 F 0.8294(6) 0.0717(5) 0.9400(4) 0.088(2) Uani 1 1 d .
F11 F 0.7953(5) 0.2443(4) 0.9460(4) 0.077(2) Uani 1 1 d .
F12 F 0.5927(6) 0.1755(5) 0.9856(4) 0.100(2) Uani 1 1 d .
P2 P 0.7306(3) 0.1805(3) 0.8992(2) 0.0485(9) Uani 1 1 d .

loop_
_atom_site_aniso_label
_atom_site_aniso_U_11
_atom_site_aniso_U_22
_atom_site_aniso_U_33
_atom_site_aniso_U_23
_atom_site_aniso_U_13
_atom_site_aniso_U_12
C1 0.059(8) 0.054(9) 0.031(7) -0.008(6) -0.014(6) -0.021(7)
C2 0.031(7) 0.027(7) 0.019(8) 0.006(6) -0.011(6) -0.005(6)
C3 0.033(7) 0.016(7) 0.041(9) 0.000(6) -0.009(7) -0.015(5)
C4 0.033(8) 0.020(7) 0.033(8) 0.011(6) -0.012(6) -0.001(6)
C5 0.020(7) 0.006(6) 0.022(9) 0.003(6) -0.001(7) 0.004(6)
C6 0.025(7) 0.026(7) 0.032(8) -0.002(6) -0.005(6) -0.011(6)
C7 0.042(8) 0.041(8) 0.034(8) -0.017(6) -0.002(6) -0.021(7)
C8 0.057(8) 0.038(8) 0.029(8) 0.008(6) -0.015(7) -0.039(7)
C9 0.056(8) 0.043(8) 0.022(7) 0.019(7) -0.022(7) -0.027(7)
C10 0.029(8) 0.045(8) 0.036(9) -0.005(7) -0.005(6) -0.020(6)
C11 0.031(7) 0.021(7) 0.035(8) 0.004(6) -0.003(8) -0.015(6)
C12 0.035(7) 0.022(7) 0.010(7) 0.008(6) -0.009(7) -0.006(6)
C13 0.044(9) 0.022(7) 0.007(8) -0.004(6) -0.005(6) 0.000(6)
C14 0.028(7) 0.011(6) 0.016(8) -0.001(6) -0.007(7) -0.001(6)
C15 0.033(7) 0.029(7) 0.024(8) -0.003(6) -0.003(5) -0.001(5)
C16 0.047(7) 0.037(8) 0.023(8) 0.008(7) -0.007(6) -0.023(7)
C17 0.029(6) 0.011(6) 0.033(6) -0.006(5) -0.010(5) 0.007(5)
C18 0.045(6) 0.024(7) 0.047(7) 0.000(5) -0.018(6) -0.021(5)
C19 0.059(7) 0.020(7) 0.051(7) 0.013(5) -0.017(6) -0.027(6)
C20 0.051(7) 0.029(7) 0.036(6) 0.001(5) -0.013(5) -0.014(6)
C21 0.038(6) 0.015(6) 0.049(7) 0.000(5) -0.028(5) -0.007(5)
C22 0.061(8) 0.035(8) 0.060(9) 0.010(6) -0.024(7) -0.009(6)
C23 0.068(8) 0.030(8) 0.050(7) 0.017(6) -0.026(6) -0.001(6)
C24 0.077(8) 0.038(8) 0.048(7) -0.024(6) -0.024(7) 0.009(6)
C25 0.064(8) 0.016(7) 0.067(8) -0.008(6) -0.005(7) 0.003(6)
C26 0.059(8) 0.052(9) 0.049(7) 0.014(6) -0.030(6) 0.008(6)
Fe1 0.0545(11) 0.0206(10) 0.0369(11) 0.0012(8) -0.0146(9) -0.0058(9)
N1 0.030(6) 0.027(6) 0.021(7) 0.005(5) -0.013(6) -0.006(5)
N2 0.023(6) 0.010(5) 0.034(7) 0.000(5) -0.011(6) 0.000(5)
C27 0.062(8) 0.023(7) 0.072(9) 0.007(7) -0.032(7) -0.017(6)
C28 0.036(9) 0.051(10) 0.048(10) -0.025(9) -0.006(9) 0.007(7)
C29 0.124(12) 0.121(12) 0.058(11) -0.024(9) -0.054(9) 0.047(9)
O1 0.044(5) 0.045(6) 0.081(6) -0.002(5) -0.015(5) 0.019(4)
C30 0.123(14) 0.37(2) 0.36(2) -0.326(19) -0.106(13) 0.110(12)
C31 0.118(12) 0.132(14) 0.123(16) -0.037(10) -0.074(11) 0.047(13)
C32A 0.157(10) 0.155(13) 0.083(9) 0.053(9) -0.060(8) 0.056(11)
O2A 0.157(10) 0.155(13) 0.083(9) 0.053(9) -0.060(8) 0.056(11)
C32B 0.206(13) 0.124(10) 0.145(13) 0.075(8) -0.098(9) -0.043(10)
O2B 0.206(13) 0.124(10) 0.145(13) 0.075(8) -0.098(9) -0.043(10)
F1 0.077(4) 0.032(4) 0.029(4) -0.005(3) 0.010(3) -0.024(3)
F2 0.046(4) 0.032(4) 0.081(5) -0.010(3) -0.033(3) -0.002(3)
F3 0.053(4) 0.030(4) 0.045(4) -0.001(3) -0.004(3) -0.018(3)
F4 0.043(4) 0.053(4) 0.058(4) -0.012(3) -0.019(3) -0.009(3)
F5 0.071(4) 0.030(4) 0.041(4) -0.008(3) -0.016(3) -0.015(3)
F6 0.065(4) 0.033(4) 0.037(4) 0.002(3) 0.008(3) -0.015(3)
P1 0.042(2) 0.024(2) 0.044(3) -0.0031(16) -0.012(2) -0.0097(17)
F7 0.059(4) 0.073(5) 0.050(4) 0.005(3) -0.007(4) -0.019(3)
F8 0.083(5) 0.063(5) 0.154(7) 0.006(5) -0.068(5) 0.027(4)
F9 0.053(4) 0.105(6) 0.214(8) -0.084(6) -0.030(5) -0.016(4)
F10 0.061(4) 0.057(5) 0.089(5) 0.030(4) 0.007(4) 0.018(4)
F11 0.049(4) 0.074(5) 0.112(6) -0.036(4) -0.022(4) -0.004(4)
F12 0.049(4) 0.087(5) 0.120(6) -0.007(5) 0.040(4) -0.016(4)
P2 0.037(2) 0.033(3) 0.077(3) -0.001(2) -0.022(3) -0.010(2)

loop_
_atom_type_symbol
_atom_type_description
_atom_type_scat_dispersion_real
_atom_type_scat_dispersion_imag
_atom_type_scat_source
C C 0.0033 0.0016 'International Tables Vol C Tables 4.2.6.8 and 6.1.1.4'
H H 0.0000 0.0000 'International Tables Vol C Tables 4.2.6.8 and 6.1.1.4'
N N 0.0061 0.0033 'International Tables Vol C Tables 4.2.6.8 and 6.1.1.4'
F F 0.0171 0.0103 'International Tables Vol C Tables 4.2.6.8 and 6.1.1.4'
P P 0.1023 0.0942 'International Tables Vol C Tables 4.2.6.8 and 6.1.1.4'
Fe Fe 0.3463 0.8444 'International Tables Vol C Tables 4.2.6.8 and 6.1.1.4'
O O 0.0106 0.0060 'International Tables Vol C Tables 4.2.6.8 and 6.1.1.4'

loop_
_geom_angle_atom_site_label_1
_geom_angle_atom_site_label_2
_geom_angle_atom_site_label_3
_geom_angle
_geom_angle_site_symmetry_1
_geom_angle_site_symmetry_3
C2 C1 C16 111.2(7) . 2_755
C2 C1 H1A 109.4 . .
C16 C1 H1A 109.4 2_755 .
C2 C1 H1B 109.4 . .
C16 C1 H1B 109.4 2_755 .
H1A C1 H1B 108.0 . .
C3 C2 C6 118.1(8) . .
C3 C2 C1 122.4(10) . .
C6 C2 C1 119.4(10) . .
C2 C3 C4 119.9(8) . .
C2 C3 H3 120.1 . .
C4 C3 H3 120.1 . .
C3 C4 N2 121.7(8) . .
C3 C4 H4 119.1 . .
N2 C4 H4 119.1 . .
N2 C5 C6 118.4(8) . .
N2 C5 C14 120.2(10) . .
C6 C5 C14 121.4(11) . .
C5 C6 C2 122.0(9) . .
C5 C6 H6 119.0 . .
C2 C6 H6 119.0 . .
N2 C7 C8 112.1(7) . .
N2 C7 H7A 109.2 . .
C8 C7 H7A 109.2 . .
N2 C7 H7B 109.2 . .
C8 C7 H7B 109.2 . .
H7A C7 H7B 107.9 . .
C9 C8 C7 111.8(7) . .
C9 C8 H8A 109.3 . .
C7 C8 H8A 109.3 . .
C9 C8 H8B 109.3 . .
C7 C8 H8B 109.3 . .
H8A C8 H8B 107.9 . .
N1 C9 C8 112.7(8) . .
N1 C9 H9A 109.0 . .
C8 C9 H9A 109.0 . .
N1 C9 H9B 109.0 . .
C8 C9 H9B 109.0 . .
H9A C9 H9B 107.8 . .
N1 C10 C11 121.3(9) . .
N1 C10 H10 119.4 . .
C11 C10 H10 119.4 . .
C10 C11 C12 120.3(9) . .
C10 C11 H11 119.8 . .
C12 C11 H11 119.8 . .
C13 C12 C11 116.3(9) . .
C13 C12 C15 123.0(10) . .
C11 C12 C15 120.6(10) . .
C14 C13 C12 122.6(9) . .
C14 C13 H13 118.7 . .
C12 C13 H13 118.7 . .
C13 C14 N1 118.8(9) . .
C13 C14 C5 121.7(11) . .
N1 C14 C5 119.0(10) . .
C12 C15 C16 115.4(7) . .
C12 C15 H15A 108.4 . .
C16 C15 H15A 108.4 . .
C12 C15 H15B 108.4 . .
C16 C15 H15B 108.4 . .
H15A C15 H15B 107.5 . .
C17 C16 C15 113.5(8) . .
C17 C16 C1 108.3(7) . 2_755
C15 C16 C1 109.9(8) . 2_755
C17 C16 H16 108.3 . .
C15 C16 H16 108.3 . .
C1 C16 H16 108.3 2_755 .
C21 C17 C18 105.6(9) . .
C21 C17 C16 126.5(8) . .
C18 C17 C16 127.8(8) . .
C21 C17 Fe1 68.4(5) . .
C18 C17 Fe1 68.5(5) . .
C16 C17 Fe1 128.7(6) . .
C19 C18 C17 108.0(8) . .
C19 C18 Fe1 69.5(6) . .
C17 C18 Fe1 70.5(5) . .
C19 C18 H18 126.0 . .
C17 C18 H18 126.0 . .
Fe1 C18 H18 126.0 . .
C20 C19 C18 109.7(8) . .
C20 C19 Fe1 69.9(5) . .
C18 C19 Fe1 70.1(5) . .
C20 C19 H19 125.2 . .
C18 C19 H19 125.2 . .
Fe1 C19 H19 125.2 . .
C19 C20 C21 108.3(9) . .
C19 C20 Fe1 70.5(5) . .
C21 C20 Fe1 70.0(5) . .
C19 C20 H20 125.9 . .
C21 C20 H20 125.9 . .
Fe1 C20 H20 125.9 . .
C20 C21 C17 108.4(8) . .
C20 C21 Fe1 69.1(5) . .
C17 C21 Fe1 70.7(5) . .
C20 C21 H21 125.8 . .
C17 C21 H21 125.8 . .
Fe1 C21 H21 125.8 . .
C23 C22 C26 111.8(10) . .
C23 C22 Fe1 70.3(6) . .
C26 C22 Fe1 70.9(6) . .
C23 C22 H22 124.1 . .
C26 C22 H22 124.1 . .
Fe1 C22 H22 124.1 . .
C22 C23 C24 107.4(10) . .
C22 C23 Fe1 70.3(6) . .
C24 C23 Fe1 70.1(5) . .
C22 C23 H23 126.3 . .
C24 C23 H23 126.3 . .
Fe1 C23 H23 126.3 . .
C23 C24 C25 108.7(9) . .
C23 C24 Fe1 69.6(5) . .
C25 C24 Fe1 68.9(5) . .
C23 C24 H24 125.6 . .
C25 C24 H24 125.6 . .
Fe1 C24 H24 125.6 . .
C24 C25 C26 106.2(9) . .
C24 C25 Fe1 70.2(6) . .
C26 C25 Fe1 69.9(5) . .
C24 C25 H25 126.8 . .
C26 C25 H25 126.8 . .
Fe1 C25 H25 126.8 . .
C22 C26 C25 105.8(10) . .
C22 C26 Fe1 69.5(6) . .
C25 C26 Fe1 68.0(6) . .
C22 C26 H26 127.1 . .
C25 C26 H26 127.1 . .
Fe1 C26 H26 127.1 . .
C25 Fe1 C20 123.6(4) . .
C25 Fe1 C22 68.1(4) . .
C20 Fe1 C22 121.8(4) . .
C25 Fe1 C23 68.8(4) . .
C20 Fe1 C23 156.2(4) . .
C22 Fe1 C23 39.4(3) . .
C25 Fe1 C19 108.3(4) . .
C20 Fe1 C19 39.5(3) . .
C22 Fe1 C19 156.7(4) . .
C23 Fe1 C19 162.8(4) . .
C25 Fe1 C24 40.9(3) . .
C20 Fe1 C24 161.5(4) . .
C22 Fe1 C24 66.6(4) . .
C23 Fe1 C24 40.3(3) . .
C19 Fe1 C24 126.7(4) . .
C25 Fe1 C21 160.2(4) . .
C20 Fe1 C21 40.9(3) . .
C22 Fe1 C21 107.6(4) . .
C23 Fe1 C21 121.0(4) . .
C19 Fe1 C21 67.5(3) . .
C24 Fe1 C21 156.9(4) . .
C25 Fe1 C18 122.0(4) . .
C20 Fe1 C18 68.0(4) . .
C22 Fe1 C18 161.3(4) . .
C23 Fe1 C18 125.6(4) . .
C19 Fe1 C18 40.4(3) . .
C24 Fe1 C18 109.4(4) . .
C21 Fe1 C18 68.4(3) . .
C25 Fe1 C26 42.1(3) . .
C20 Fe1 C26 106.6(4) . .
C22 Fe1 C26 39.6(3) . .
C23 Fe1 C26 67.9(4) . .
C19 Fe1 C26 122.1(4) . .
C24 Fe1 C26 68.6(4) . .
C21 Fe1 C26 122.2(4) . .
C18 Fe1 C26 158.2(4) . .
C25 Fe1 C17 157.6(4) . .
C20 Fe1 C17 68.9(4) . .
C22 Fe1 C17 124.0(4) . .
C23 Fe1 C17 107.4(4) . .
C19 Fe1 C17 68.3(4) . .
C24 Fe1 C17 122.1(4) . .
C21 Fe1 C17 40.9(3) . .
C18 Fe1 C17 41.0(3) . .
C26 Fe1 C17 158.8(4) . .
C10 N1 C14 120.5(8) . .
C10 N1 C9 119.3(9) . .
C14 N1 C9 120.1(9) . .
C5 N2 C4 119.8(7) . .
C5 N2 C7 119.2(8) . .
C4 N2 C7 121.0(9) . .
C28 C27 H27A 109.5 . .
C28 C27 H27B 109.5 . .
H27A C27 H27B 109.5 . .
C28 C27 H27C 109.5 . .
H27A C27 H27C 109.5 . .
H27B C27 H27C 109.5 . .
O1 C28 C29 121.7(11) . .
O1 C28 C27 121.5(11) . .
C29 C28 C27 116.5(11) . .
C28 C29 H29A 109.5 . .
C28 C29 H29B 109.5 . .
H29A C29 H29B 109.5 . .
C28 C29 H29C 109.5 . .
H29A C29 H29C 109.5 . .
H29B C29 H29C 109.5 . .
C31 C30 H30A 109.5 . .
C31 C30 H30B 109.5 . .
H30A C30 H30B 109.5 . .
C31 C30 H30C 109.5 . .
H30A C30 H30C 109.5 . .
H30B C30 H30C 109.5 . .
C32A C31 C32B 124.8(17) . .
C32A C31 C30 116.5(16) . .
C32B C31 C30 118.6(15) . .
C31 C32A H32A 109.5 . .
C31 C32A H32B 109.5 . .
H32A C32A H32B 109.5 . .
C31 C32A H32C 109.5 . .
H32A C32A H32C 109.5 . .
H32B C32A H32C 109.5 . .
C31 C32B H32D 109.5 . .
C31 C32B H32E 109.5 . .
H32D C32B H32E 109.5 . .
C31 C32B H32F 109.5 . .
H32D C32B H32F 109.5 . .
H32E C32B H32F 109.5 . .
F5 P1 F2 90.7(3) . .
F5 P1 F4 90.6(3) . .
F2 P1 F4 178.7(3) . .
F5 P1 F1 91.0(3) . .
F2 P1 F1 89.8(3) . .
F4 P1 F1 89.9(3) . .
F5 P1 F6 91.2(3) . .
F2 P1 F6 90.4(3) . .
F4 P1 F6 89.8(3) . .
F1 P1 F6 177.8(3) . .
F5 P1 F3 179.1(3) . .
F2 P1 F3 89.5(2) . .
F4 P1 F3 89.1(3) . .
F1 P1 F3 88.1(3) . .
F6 P1 F3 89.7(3) . .
F11 P2 F12 91.9(3) . .
F11 P2 F9 177.1(4) . .
F12 P2 F9 91.0(3) . .
F11 P2 F8 90.0(3) . .
F12 P2 F8 89.8(4) . .
F9 P2 F8 89.6(4) . .
F11 P2 F10 89.5(4) . .
F12 P2 F10 90.9(3) . .
F9 P2 F10 90.8(4) . .
F8 P2 F10 179.1(4) . .
F11 P2 F7 90.0(3) . .
F12 P2 F7 178.0(3) . .
F9 P2 F7 87.1(3) . .
F8 P2 F7 91.1(4) . .
F10 P2 F7 88.1(3) . .

loop_
_geom_bond_atom_site_label_1
_geom_bond_atom_site_label_2
_geom_bond_distance
_geom_bond_site_symmetry_2
C1 C2 1.507(10) .
C1 C16 1.595(11) 2_755
C1 H1A 0.9900 .
C1 H1B 0.9900 .
C2 C3 1.360(10) .
C2 C6 1.397(10) .
C3 C4 1.366(10) .
C3 H3 0.9500 .
C4 N2 1.370(9) .
C4 H4 0.9500 .
C5 N2 1.362(9) .
C5 C6 1.375(10) .
C5 C14 1.476(11) .
C6 H6 0.9500 .
C7 N2 1.483(9) .
C7 C8 1.517(10) .
C7 H7A 0.9900 .
C7 H7B 0.9900 .
C8 C9 1.513(10) .
C8 H8A 0.9900 .
C8 H8B 0.9900 .
C9 N1 1.485(10) .
C9 H9A 0.9900 .
C9 H9B 0.9900 .
C10 N1 1.334(9) .
C10 C11 1.365(11) .
C10 H10 0.9500 .
C11 C12 1.395(11) .
C11 H11 0.9500 .
C12 C13 1.382(10) .
C12 C15 1.506(11) .
C13 C14 1.362(10) .
C13 H13 0.9500 .
C14 N1 1.363(10) .
C15 C16 1.508(10) .
C15 H15A 0.9900 .
C15 H15B 0.9900 .
C16 C17 1.484(11) .
C16 C1 1.595(11) 2_755
C16 H16 1.0000 .
C17 C21 1.431(11) .
C17 C18 1.435(10) .
C17 Fe1 2.060(9) .
C18 C19 1.402(11) .
C18 Fe1 2.033(9) .
C18 H18 1.0000 .
C19 C20 1.368(10) .
C19 Fe1 2.026(9) .
C19 H19 1.0000 .
C20 C21 1.414(10) .
C20 Fe1 2.018(8) .
C20 H20 1.0000 .
C21 Fe1 2.030(8) .
C21 H21 1.0000 .
C22 C23 1.365(12) .
C22 C26 1.376(11) .
C22 Fe1 2.023(10) .
C22 H22 1.0000 .
C23 C24 1.396(11) .
C23 Fe1 2.023(10) .
C23 H23 1.0000 .
C24 C25 1.413(12) .
C24 Fe1 2.030(9) .
C24 H24 1.0000 .
C25 C26 1.456(11) .
C25 Fe1 2.014(9) .
C25 H25 1.0000 .
C26 Fe1 2.041(10) .
C26 H26 1.0000 .
C27 C28 1.482(11) .
C27 H27A 0.9800 .
C27 H27B 0.9800 .
C27 H27C 0.9800 .
C28 O1 1.208(11) .
C28 C29 1.478(13) .
C29 H29A 0.9800 .
C29 H29B 0.9800 .
C29 H29C 0.9800 .
C30 C31 1.534(18) .
C30 H30A 0.9800 .
C30 H30B 0.9800 .
C30 H30C 0.9800 .
C31 C32A 1.277(12) .
C31 C32B 1.298(12) .
C32A H32A 0.9800 .
C32A H32B 0.9800 .
C32A H32C 0.9800 .
C32B H32D 0.9800 .
C32B H32E 0.9800 .
C32B H32F 0.9800 .
F1 P1 1.599(5) .
F2 P1 1.591(5) .
F3 P1 1.614(5) .
F4 P1 1.594(5) .
F5 P1 1.586(5) .
F6 P1 1.601(5) .
F7 P2 1.602(5) .
F8 P2 1.569(6) .
F9 P2 1.567(6) .
F10 P2 1.594(6) .
F11 P2 1.551(5) .
F12 P2 1.565(6) .

loop_
_geom_torsion_atom_site_label_1
_geom_torsion_atom_site_label_2
_geom_torsion_atom_site_label_3
_geom_torsion_atom_site_label_4
_geom_torsion
_geom_torsion_site_symmetry_1
_geom_torsion_site_symmetry_4
C16 C1 C2 C3 -99.8(10) 2_755 .
C16 C1 C2 C6 76.3(10) 2_755 .
C6 C2 C3 C4 2.4(13) . .
C1 C2 C3 C4 178.5(8) . .
C2 C3 C4 N2 -1.6(13) . .
N2 C5 C6 C2 -2.0(13) . .
C14 C5 C6 C2 176.6(8) . .
C3 C2 C6 C5 -0.7(13) . .
C1 C2 C6 C5 -176.9(8) . .
N2 C7 C8 C9 40.7(10) . .
C7 C8 C9 N1 46.0(9) . .
N1 C10 C11 C12 2.3(13) . .
C10 C11 C12 C13 -0.2(12) . .
C10 C11 C12 C15 -178.6(8) . .
C11 C12 C13 C14 -0.4(12) . .
C15 C12 C13 C14 177.9(7) . .
C12 C13 C14 N1 -1.1(13) . .
C12 C13 C14 C5 -172.7(8) . .
N2 C5 C14 C13 -138.0(8) . .
C6 C5 C14 C13 43.4(12) . .
N2 C5 C14 N1 50.3(11) . .
C6 C5 C14 N1 -128.2(9) . .
C13 C12 C15 C16 -49.6(11) . .
C11 C12 C15 C16 128.6(8) . .
C12 C15 C16 C17 174.2(8) . .
C12 C15 C16 C1 -64.4(10) . 2_755
C15 C16 C17 C21 -150.2(8) . .
C1 C16 C17 C21 87.5(10) 2_755 .
C15 C16 C17 C18 31.7(13) . .
C1 C16 C17 C18 -90.7(10) 2_755 .
C15 C16 C17 Fe1 -59.8(11) . .
C1 C16 C17 Fe1 177.8(6) 2_755 .
C21 C17 C18 C19 -1.1(10) . .
C16 C17 C18 C19 177.4(8) . .
Fe1 C17 C18 C19 -59.7(7) . .
C21 C17 C18 Fe1 58.6(6) . .
C16 C17 C18 Fe1 -123.0(9) . .
C17 C18 C19 C20 1.4(11) . .
Fe1 C18 C19 C20 -58.9(7) . .
C17 C18 C19 Fe1 60.3(6) . .
C18 C19 C20 C21 -1.2(11) . .
Fe1 C19 C20 C21 -60.1(6) . .
C18 C19 C20 Fe1 58.9(7) . .
C19 C20 C21 C17 0.5(10) . .
Fe1 C20 C21 C17 -60.0(6) . .
C19 C20 C21 Fe1 60.4(6) . .
C18 C17 C21 C20 0.4(9) . .
C16 C17 C21 C20 -178.1(8) . .
Fe1 C17 C21 C20 59.0(6) . .
C18 C17 C21 Fe1 -58.6(6) . .
C16 C17 C21 Fe1 122.9(9) . .
C26 C22 C23 C24 1.7(12) . .
Fe1 C22 C23 C24 60.6(7) . .
C26 C22 C23 Fe1 -58.8(8) . .
C22 C23 C24 C25 -2.7(11) . .
Fe1 C23 C24 C25 58.0(7) . .
C22 C23 C24 Fe1 -60.7(7) . .
C23 C24 C25 C26 2.6(11) . .
Fe1 C24 C25 C26 61.0(6) . .
C23 C24 C25 Fe1 -58.4(7) . .
C23 C22 C26 C25 -0.1(12) . .
Fe1 C22 C26 C25 -58.6(6) . .
C23 C22 C26 Fe1 58.5(8) . .
C24 C25 C26 C22 -1.6(11) . .
Fe1 C25 C26 C22 59.6(7) . .
C24 C25 C26 Fe1 -61.1(7) . .
C24 C25 Fe1 C20 -166.3(6) . .
C26 C25 Fe1 C20 77.1(7) . .
C24 C25 Fe1 C22 79.2(6) . .
C26 C25 Fe1 C22 -37.5(6) . .
C24 C25 Fe1 C23 36.6(6) . .
C26 C25 Fe1 C23 -80.0(6) . .
C24 C25 Fe1 C19 -125.4(6) . .
C26 C25 Fe1 C19 118.0(6) . .
C26 C25 Fe1 C24 -116.6(9) . .
C24 C25 Fe1 C21 160.3(10) . .
C26 C25 Fe1 C21 43.6(14) . .
C24 C25 Fe1 C18 -83.0(7) . .
C26 C25 Fe1 C18 160.4(6) . .
C24 C25 Fe1 C26 116.6(9) . .
C24 C25 Fe1 C17 -47.9(13) . .
C26 C25 Fe1 C17 -164.6(9) . .
C19 C20 Fe1 C25 77.7(7) . .
C21 C20 Fe1 C25 -163.4(6) . .
C19 C20 Fe1 C22 161.1(6) . .
C21 C20 Fe1 C22 -80.0(7) . .
C19 C20 Fe1 C23 -166.6(9) . .
C21 C20 Fe1 C23 -47.7(12) . .
C21 C20 Fe1 C19 118.9(8) . .
C19 C20 Fe1 C24 48.5(15) . .
C21 C20 Fe1 C24 167.4(12) . .
C19 C20 Fe1 C21 -118.9(8) . .
C19 C20 Fe1 C18 -36.9(5) . .
C21 C20 Fe1 C18 82.0(6) . .
C19 C20 Fe1 C26 120.7(6) . .
C21 C20 Fe1 C26 -120.4(6) . .
C19 C20 Fe1 C17 -81.2(6) . .
C21 C20 Fe1 C17 37.7(5) . .
C23 C22 Fe1 C25 -83.0(7) . .
C26 C22 Fe1 C25 39.8(6) . .
C23 C22 Fe1 C20 160.2(6) . .
C26 C22 Fe1 C20 -77.1(7) . .
C26 C22 Fe1 C23 122.8(10) . .
C23 C22 Fe1 C19 -168.4(8) . .
C26 C22 Fe1 C19 -45.6(13) . .
C23 C22 Fe1 C24 -38.5(6) . .
C26 C22 Fe1 C24 84.3(7) . .
C23 C22 Fe1 C21 117.6(7) . .
C26 C22 Fe1 C21 -119.6(7) . .
C23 C22 Fe1 C18 43.1(15) . .
C26 C22 Fe1 C18 165.8(10) . .
C23 C22 Fe1 C26 -122.8(10) . .
C23 C22 Fe1 C17 75.5(7) . .
C26 C22 Fe1 C17 -161.7(6) . .
C22 C23 Fe1 C25 80.8(7) . .
C24 C23 Fe1 C25 -37.2(6) . .
C22 C23 Fe1 C20 -45.6(13) . .
C24 C23 Fe1 C20 -163.6(9) . .
C24 C23 Fe1 C22 -117.9(10) . .
C22 C23 Fe1 C19 164.4(11) . .
C24 C23 Fe1 C19 46.5(16) . .
C22 C23 Fe1 C24 117.9(10) . .
C22 C23 Fe1 C21 -80.0(7) . .
C24 C23 Fe1 C21 162.1(6) . .
C22 C23 Fe1 C18 -164.3(6) . .
C24 C23 Fe1 C18 77.7(7) . .
C22 C23 Fe1 C26 35.3(6) . .
C24 C23 Fe1 C26 -82.6(7) . .
C22 C23 Fe1 C17 -122.7(6) . .
C24 C23 Fe1 C17 119.4(6) . .
C20 C19 Fe1 C25 -121.0(6) . .
C18 C19 Fe1 C25 118.1(6) . .
C18 C19 Fe1 C20 -120.9(8) . .
C20 C19 Fe1 C22 -44.1(12) . .
C18 C19 Fe1 C22 -165.0(9) . .
C20 C19 Fe1 C23 161.5(12) . .
C18 C19 Fe1 C23 40.6(15) . .
C20 C19 Fe1 C24 -162.7(6) . .
C18 C19 Fe1 C24 76.4(7) . .
C20 C19 Fe1 C21 38.3(5) . .
C18 C19 Fe1 C21 -82.6(5) . .
C20 C19 Fe1 C18 120.9(8) . .
C20 C19 Fe1 C26 -76.6(7) . .
C18 C19 Fe1 C26 162.5(5) . .
C20 C19 Fe1 C17 82.7(6) . .
C18 C19 Fe1 C17 -38.3(5) . .
C23 C24 Fe1 C25 120.6(9) . .
C23 C24 Fe1 C20 159.0(12) . .
C25 C24 Fe1 C20 38.4(16) . .
C23 C24 Fe1 C22 37.7(6) . .
C25 C24 Fe1 C22 -82.9(7) . .
C25 C24 Fe1 C23 -120.6(9) . .
C23 C24 Fe1 C19 -164.5(6) . .
C25 C24 Fe1 C19 74.8(8) . .
C23 C24 Fe1 C21 -42.4(13) . .
C25 C24 Fe1 C21 -163.0(9) . .
C23 C24 Fe1 C18 -122.6(6) . .
C25 C24 Fe1 C18 116.8(6) . .
C23 C24 Fe1 C26 80.6(6) . .
C25 C24 Fe1 C26 -40.0(6) . .
C23 C24 Fe1 C17 -78.9(7) . .
C25 C24 Fe1 C17 160.5(6) . .
C20 C21 Fe1 C25 44.6(13) . .
C17 C21 Fe1 C25 164.0(10) . .
C17 C21 Fe1 C20 119.5(8) . .
C20 C21 Fe1 C22 118.6(6) . .
C17 C21 Fe1 C22 -121.9(6) . .
C20 C21 Fe1 C23 159.7(6) . .
C17 C21 Fe1 C23 -80.9(6) . .
C20 C21 Fe1 C19 -37.1(5) . .
C17 C21 Fe1 C19 82.4(6) . .
C20 C21 Fe1 C24 -169.8(9) . .
C17 C21 Fe1 C24 -50.3(12) . .
C20 C21 Fe1 C18 -80.8(6) . .
C17 C21 Fe1 C18 38.6(5) . .
C20 C21 Fe1 C26 77.7(6) . .
C17 C21 Fe1 C26 -162.8(5) . .
C20 C21 Fe1 C17 -119.5(8) . .
C19 C18 Fe1 C25 -80.7(6) . .
C17 C18 Fe1 C25 160.5(5) . .
C19 C18 Fe1 C20 36.1(5) . .
C17 C18 Fe1 C20 -82.7(5) . .
C19 C18 Fe1 C22 161.4(11) . .
C17 C18 Fe1 C22 42.6(14) . .
C19 C18 Fe1 C23 -166.3(5) . .
C17 C18 Fe1 C23 74.9(6) . .
C17 C18 Fe1 C19 -118.8(7) . .
C19 C18 Fe1 C24 -124.3(6) . .
C17 C18 Fe1 C24 116.9(6) . .
C19 C18 Fe1 C21 80.3(5) . .
C17 C18 Fe1 C21 -38.5(5) . .
C19 C18 Fe1 C26 -43.4(12) . .
C17 C18 Fe1 C26 -162.2(10) . .
C19 C18 Fe1 C17 118.8(7) . .
C22 C26 Fe1 C25 -117.7(9) . .
C22 C26 Fe1 C20 120.2(7) . .
C25 C26 Fe1 C20 -122.1(6) . .
C25 C26 Fe1 C22 117.7(9) . .
C22 C26 Fe1 C23 -35.2(6) . .
C25 C26 Fe1 C23 82.4(6) . .
C22 C26 Fe1 C19 160.5(6) . .
C25 C26 Fe1 C19 -81.8(7) . .
C22 C26 Fe1 C24 -78.7(7) . .
C25 C26 Fe1 C24 38.9(5) . .
C22 C26 Fe1 C21 78.4(7) . .
C25 C26 Fe1 C21 -163.9(6) . .
C22 C26 Fe1 C18 -167.8(9) . .
C25 C26 Fe1 C18 -50.1(13) . .
C22 C26 Fe1 C17 46.0(14) . .
C25 C26 Fe1 C17 163.7(10) . .
C21 C17 Fe1 C25 -165.9(9) . .
C18 C17 Fe1 C25 -48.0(12) . .
C16 C17 Fe1 C25 74.0(13) . .
C21 C17 Fe1 C20 -37.6(5) . .
C18 C17 Fe1 C20 80.3(5) . .
C16 C17 Fe1 C20 -157.8(9) . .
C21 C17 Fe1 C22 77.3(7) . .
C18 C17 Fe1 C22 -164.8(6) . .
C16 C17 Fe1 C22 -42.9(10) . .
C21 C17 Fe1 C23 117.5(6) . .
C18 C17 Fe1 C23 -124.6(6) . .
C16 C17 Fe1 C23 -2.7(9) . .
C21 C17 Fe1 C19 -80.2(6) . .
C18 C17 Fe1 C19 37.7(5) . .
C16 C17 Fe1 C19 159.6(9) . .
C21 C17 Fe1 C24 159.1(5) . .
C18 C17 Fe1 C24 -83.0(6) . .
C16 C17 Fe1 C24 39.0(9) . .
C18 C17 Fe1 C21 117.9(7) . .
C16 C17 Fe1 C21 -120.2(10) . .
C21 C17 Fe1 C18 -117.9(7) . .
C16 C17 Fe1 C18 121.9(10) . .
C21 C17 Fe1 C26 43.8(13) . .
C18 C17 Fe1 C26 161.7(10) . .
C16 C17 Fe1 C26 -76.4(14) . .
C11 C10 N1 C14 -3.8(12) . .
C11 C10 N1 C9 174.0(8) . .
C13 C14 N1 C10 3.1(12) . .
C5 C14 N1 C10 175.0(8) . .
C13 C14 N1 C9 -174.6(7) . .
C5 C14 N1 C9 -2.7(11) . .
C8 C9 N1 C10 110.3(8) . .
C8 C9 N1 C14 -71.9(9) . .
C6 C5 N2 C4 2.9(11) . .
C14 C5 N2 C4 -175.7(8) . .
C6 C5 N2 C7 -176.3(8) . .
C14 C5 N2 C7 5.1(12) . .
C3 C4 N2 C5 -1.2(12) . .
C3 C4 N2 C7 178.0(8) . .
C8 C7 N2 C5 -75.8(10) . .
C8 C7 N2 C4 105.0(8) . .
